data_7246877
loop_
_publ_author_name
'Z\'arate-Rold\'an, Stephany'
'Gimeno, M. Concepci\'on'
'Herrera, Raquel P.'

_publ_section_title
;
 Alkylation of amines with allylic alcohols and deep eutectic solvents as
 metal-free and green promoters
;
_journal_issue 14
_journal_name_full 'Green Chemistry'
_journal_page_first 5601
_journal_page_last 5612
_journal_paper_doi 10.1039/D3GC01017A
_journal_volume 25
_journal_year 2023
_chemical_formula_sum 'C23 H23 N'
_chemical_formula_weight 313.42
_space_group_crystal_system monoclinic
_space_group_IT_number 14
_space_group_name_Hall '-P 2ybc'
_space_group_name_H-M_alt 'P 1 21/c 1'
_atom_sites_solution_hydrogens geom
_atom_sites_solution_primary direct
_audit_creation_method SHELXL-2016/6
_audit_update_record
;
2023-03-29 deposited with the CCDC.	2023-05-31 downloaded from the CCDC.
;
_cell_angle_alpha 90
_cell_angle_beta 108.34(3)
_cell_angle_gamma 90
_cell_formula_units_Z 4
_cell_length_a 15.447(3)
_cell_length_b 5.6795(11)
_cell_length_c 21.658(4)
_cell_measurement_reflns_used 7437
_cell_measurement_temperature 100(2)
_cell_measurement_theta_max 28.13
_cell_measurement_theta_min 2.81
_cell_volume 1803.6(7)
_computing_cell_refinement Apex4
_computing_data_collection Apex4
_computing_data_reduction Apex4
_computing_structure_refinement 'SHELXL-2016/6 (Sheldrick, 2016)'
_computing_structure_solution 'SHELXT 2018/2 (Sheldrick, 2018)'
_diffrn_ambient_temperature 100(2)
_diffrn_measured_fraction_theta_full 0.997
_diffrn_measured_fraction_theta_max 0.997
_diffrn_measurement_device_type 'APEX Venture'
_diffrn_measurement_method '\w rotations'
_diffrn_radiation_type MoK\a
_diffrn_radiation_wavelength 0.71073
_diffrn_reflns_av_R_equivalents 0.0362
_diffrn_reflns_av_unetI/netI 0.0240
_diffrn_reflns_Laue_measured_fraction_full 0.997
_diffrn_reflns_Laue_measured_fraction_max 0.997
_diffrn_reflns_limit_h_max 18
_diffrn_reflns_limit_h_min -18
_diffrn_reflns_limit_k_max 6
_diffrn_reflns_limit_k_min -6
_diffrn_reflns_limit_l_max 26
_diffrn_reflns_limit_l_min -26
_diffrn_reflns_number 22521
_diffrn_reflns_point_group_measured_fraction_full 0.997
_diffrn_reflns_point_group_measured_fraction_max 0.997
_diffrn_reflns_theta_full 25.242
_diffrn_reflns_theta_max 25.499
_diffrn_reflns_theta_min 1.981
_exptl_absorpt_coefficient_mu 0.066
_exptl_absorpt_correction_T_max 0.7457
_exptl_absorpt_correction_T_min 0.6565
_exptl_absorpt_correction_type multi-scan
_exptl_absorpt_process_details SADABS
_exptl_crystal_colour colorless
_exptl_crystal_density_diffrn 1.154
_exptl_crystal_description needle
_exptl_crystal_F_000 672
_exptl_crystal_size_max 0.160
_exptl_crystal_size_mid 0.130
_exptl_crystal_size_min 0.060
_refine_diff_density_max 0.910
_refine_diff_density_min -0.326
_refine_diff_density_rms 0.069
_refine_ls_extinction_method none
_refine_ls_goodness_of_fit_ref 1.057
_refine_ls_hydrogen_treatment constr
_refine_ls_matrix_type full
_refine_ls_number_parameters 219
_refine_ls_number_reflns 3334
_refine_ls_number_restraints 0
_refine_ls_restrained_S_all 1.057
_refine_ls_R_factor_all 0.1029
_refine_ls_R_factor_gt 0.0925
_refine_ls_shift/su_max 0.000
_refine_ls_shift/su_mean 0.000
_refine_ls_structure_factor_coef Fsqd
_refine_ls_weighting_details 'w=1/[\s^2^(Fo^2^)+(0.1597P)^2^+2.0613P] where P=(Fo^2^+2Fc^2^)/3'
_refine_ls_weighting_scheme calc
_refine_ls_wR_factor_gt 0.2656
_refine_ls_wR_factor_ref 0.2781
_reflns_Friedel_coverage 0.000
_reflns_number_gt 2822
_reflns_number_total 3334
_reflns_threshold_expression 'I > 2\s(I)'
_cod_data_source_file d3gc01017a2.cif
_cod_data_source_block mo_con08v_0ms
_cod_depositor_comments 'Adding full bibliography for 7246876--7246877.cif.'
_cod_original_sg_symbol_H-M 'P 21/c'
_cod_database_code 7246877
_shelx_shelxl_version_number 2016/6
_shelx_space_group_comment
;
The symmetry employed for this shelxl refinement is uniquely defined
by the following loop, which should always be used as a source of
symmetry information in preference to the above space-group names.
They are only intended as comments.
;
_shelx_estimated_absorpt_t_min 0.989
_shelx_estimated_absorpt_t_max 0.996

loop_
_space_group_symop_operation_xyz
'x, y, z'
'-x, y+1/2, -z+1/2'
'-x, -y, -z'
'x, -y-1/2, z-1/2'

loop_
_atom_site_label
_atom_site_type_symbol
_atom_site_fract_x
_atom_site_fract_y
_atom_site_fract_z
_atom_site_U_iso_or_equiv
_atom_site_adp_type
_atom_site_occupancy
_atom_site_site_symmetry_order
_atom_site_calc_flag
_atom_site_refinement_flags_posn
_atom_site_refinement_flags_adp
_atom_site_refinement_flags_occupancy
_atom_site_disorder_assembly
_atom_site_disorder_group
C1 C 0.82396(17) 0.7049(5) 0.84923(12) 0.0325(6) Uani 1 1 d . . . . .
H1 H 0.853807 0.553816 0.843503 0.039 Uiso 1 1 calc R U . . .
C2 C 0.88954(16) 0.9049(5) 0.84857(12) 0.0318(6) Uani 1 1 d . . . . .
C3 C 0.89565(19) 0.9945(5) 0.79020(13) 0.0387(7) Uani 1 1 d . . . . .
H3 H 0.856613 0.933693 0.750274 0.046 Uiso 1 1 calc R U . . .
C4 C 0.95711(19) 1.1696(5) 0.78904(13) 0.0396(7) Uani 1 1 d . . . . .
H4 H 0.960186 1.226323 0.748521 0.048 Uiso 1 1 calc R U . . .
C5 C 1.01401(19) 1.2627(5) 0.84611(14) 0.0404(7) Uani 1 1 d . . . . .
H5 H 1.056563 1.382501 0.845306 0.048 Uiso 1 1 calc R U . . .
C6 C 1.0082(2) 1.1790(6) 0.90452(14) 0.0453(8) Uani 1 1 d . . . . .
H6 H 1.046935 1.242524 0.944164 0.054 Uiso 1 1 calc R U . . .
C7 C 0.94662(19) 1.0038(6) 0.90616(13) 0.0418(7) Uani 1 1 d . . . . .
H7 H 0.943108 0.950147 0.946843 0.050 Uiso 1 1 calc R U . . .
C8 C 0.80253(17) 0.6896(5) 0.91245(12) 0.0325(6) Uani 1 1 d . . . . .
H8 H 0.777361 0.826083 0.925584 0.039 Uiso 1 1 calc R U . . .
C9 C 0.81543(19) 0.5046(5) 0.95131(14) 0.0422(7) Uani 1 1 d . . . . .
H9 H 0.845636 0.373108 0.940269 0.051 Uiso 1 1 calc R U . . .
C10 C 0.78671(18) 0.4820(5) 1.01167(13) 0.0394(7) Uani 1 1 d . . . . .
C11 C 0.8153(3) 0.2833(6) 1.04993(18) 0.0576(9) Uani 1 1 d . . . . .
H11 H 0.852449 0.169916 1.038084 0.069 Uiso 1 1 calc R U . . .
C12 C 0.7899(3) 0.2487(6) 1.10584(16) 0.0588(9) Uani 1 1 d . . . . .
H12 H 0.809115 0.112816 1.132164 0.071 Uiso 1 1 calc R U . . .
C13 C 0.7352(3) 0.4203(7) 1.12195(16) 0.0594(10) Uani 1 1 d . . . . .
H13 H 0.716990 0.399998 1.159604 0.071 Uiso 1 1 calc R U . . .
C14 C 0.7084(3) 0.6128(7) 1.08484(18) 0.0616(10) Uani 1 1 d . . . . .
H14 H 0.672092 0.728427 1.096728 0.074 Uiso 1 1 calc R U . . .
C15 C 0.7338(2) 0.6438(7) 1.02844(16) 0.0546(9) Uani 1 1 d . . . . .
H15 H 0.713634 0.779008 1.001980 0.065 Uiso 1 1 calc R U . . .
C16 C 0.73471(18) 0.7246(5) 0.79387(12) 0.0350(6) Uani 1 1 d . . . . .
C17 C 0.7074(2) 0.5413(7) 0.74931(15) 0.0516(8) Uani 1 1 d . . . . .
H17 H 0.746062 0.408062 0.753825 0.062 Uiso 1 1 calc R U . . .
C18 C 0.6268(3) 0.5456(7) 0.69918(17) 0.0597(9) Uani 1 1 d . . . . .
H18 H 0.610934 0.417398 0.669560 0.072 Uiso 1 1 calc R U . . .
C19 C 0.5696(2) 0.7321(8) 0.69171(14) 0.0574(10) Uani 1 1 d . . . . .
C20 C 0.5959(2) 0.9218(7) 0.73761(15) 0.0520(9) Uani 1 1 d . . . . .
H20 H 0.557462 1.054981 0.734008 0.062 Uiso 1 1 calc R U . . .
C21 C 0.6778(2) 0.9078(6) 0.78698(14) 0.0432(7) Uani 1 1 d . . . . .
H21 H 0.694625 1.033318 0.817412 0.052 Uiso 1 1 calc R U . . .
C22 C 0.4668(4) 0.5918(11) 0.5901(2) 0.107(2) Uani 1 1 d . . . . .
H22A H 0.513852 0.605109 0.568735 0.160 Uiso 1 1 calc R U . . .
H22B H 0.407129 0.629257 0.558914 0.160 Uiso 1 1 calc R U . . .
H22C H 0.466020 0.430639 0.606148 0.160 Uiso 1 1 calc R U . . .
C23 C 0.4316(3) 0.9454(14) 0.6356(3) 0.114(2) Uani 1 1 d . . . . .
H23A H 0.461128 1.079022 0.621814 0.171 Uiso 1 1 calc R U . . .
H23B H 0.423287 0.981120 0.677700 0.171 Uiso 1 1 calc R U . . .
H23C H 0.372006 0.916451 0.603211 0.171 Uiso 1 1 calc R U . . .
N1 N 0.4857(2) 0.7468(10) 0.64161(17) 0.0952(15) Uani 1 1 d . . . . .

loop_
_atom_site_aniso_label
_atom_site_aniso_U_11
_atom_site_aniso_U_22
_atom_site_aniso_U_33
_atom_site_aniso_U_23
_atom_site_aniso_U_13
_atom_site_aniso_U_12
C1 0.0304(13) 0.0339(14) 0.0324(13) -0.0047(10) 0.0085(11) 0.0041(10)
C2 0.0248(12) 0.0377(14) 0.0311(13) -0.0041(10) 0.0062(10) 0.0024(10)
C3 0.0358(14) 0.0500(17) 0.0286(13) -0.0063(12) 0.0077(11) -0.0039(12)
C4 0.0365(14) 0.0495(16) 0.0337(14) -0.0012(12) 0.0124(11) -0.0035(12)
C5 0.0296(14) 0.0468(16) 0.0428(15) -0.0005(13) 0.0087(11) -0.0046(12)
C6 0.0360(15) 0.0570(18) 0.0353(15) -0.0039(13) 0.0002(12) -0.0120(13)
C7 0.0387(15) 0.0531(17) 0.0289(13) 0.0017(12) 0.0040(11) -0.0065(13)
C8 0.0279(12) 0.0383(14) 0.0278(12) -0.0027(10) 0.0037(10) 0.0002(10)
C9 0.0343(14) 0.0438(16) 0.0417(15) -0.0002(13) 0.0024(12) -0.0012(12)
C10 0.0310(13) 0.0436(16) 0.0354(14) 0.0029(12) -0.0011(11) -0.0089(12)
C11 0.064(2) 0.0488(19) 0.059(2) 0.0013(16) 0.0184(17) 0.0051(16)
C12 0.081(3) 0.0515(19) 0.0428(17) 0.0099(15) 0.0180(17) -0.0057(18)
C13 0.065(2) 0.075(2) 0.0408(17) -0.0059(17) 0.0204(16) -0.0201(19)
C14 0.061(2) 0.066(2) 0.059(2) -0.0092(18) 0.0198(17) 0.0021(18)
C15 0.056(2) 0.055(2) 0.0484(18) 0.0004(15) 0.0102(15) 0.0051(16)
C16 0.0285(13) 0.0462(15) 0.0289(13) 0.0001(11) 0.0070(10) -0.0049(11)
C17 0.0488(18) 0.060(2) 0.0425(16) -0.0096(15) 0.0095(14) -0.0105(15)
C18 0.057(2) 0.066(2) 0.0453(18) -0.0116(16) 0.0010(15) -0.0131(18)
C19 0.0373(16) 0.099(3) 0.0309(15) 0.0094(17) 0.0029(13) -0.0181(18)
C20 0.0449(17) 0.070(2) 0.0459(17) 0.0142(16) 0.0216(14) 0.0151(16)
C21 0.0430(16) 0.0534(18) 0.0361(14) 0.0009(13) 0.0164(12) 0.0023(13)
C22 0.084(3) 0.119(4) 0.074(3) -0.007(3) -0.037(3) -0.035(3)
C23 0.048(2) 0.190(7) 0.086(3) 0.008(4) -0.003(2) 0.028(3)
N1 0.0442(18) 0.171(5) 0.054(2) -0.001(2) -0.0082(15) 0.011(2)

loop_
_atom_type_symbol
_atom_type_description
_atom_type_scat_dispersion_real
_atom_type_scat_dispersion_imag
_atom_type_scat_source
C C 0.0033 0.0016 'International Tables Vol C Tables 4.2.6.8 and 6.1.1.4'
H H 0.0000 0.0000 'International Tables Vol C Tables 4.2.6.8 and 6.1.1.4'
N N 0.0061 0.0033 'International Tables Vol C Tables 4.2.6.8 and 6.1.1.4'

loop_
_geom_angle_atom_site_label_1
_geom_angle_atom_site_label_2
_geom_angle_atom_site_label_3
_geom_angle
_geom_angle_site_symmetry_1
_geom_angle_site_symmetry_3
_geom_angle_publ_flag
C8 C1 C16 108.5(2) . . ?
C8 C1 C2 112.8(2) . . ?
C16 C1 C2 112.2(2) . . ?
C3 C2 C7 117.3(3) . . ?
C3 C2 C1 121.0(2) . . ?
C7 C2 C1 121.7(2) . . ?
C4 C3 C2 121.5(2) . . ?
C5 C4 C3 120.6(3) . . ?
C4 C5 C6 118.9(3) . . ?
C5 C6 C7 121.0(3) . . ?
C6 C7 C2 120.7(3) . . ?
C9 C8 C1 126.3(3) . . ?
C8 C9 C10 126.3(3) . . ?
C15 C10 C11 119.8(3) . . ?
C15 C10 C9 122.7(3) . . ?
C11 C10 C9 117.4(3) . . ?
C10 C11 C12 120.5(3) . . ?
C11 C12 C13 118.2(3) . . ?
C14 C13 C12 120.9(3) . . ?
C13 C14 C15 120.2(4) . . ?
C10 C15 C14 120.3(3) . . ?
C21 C16 C17 117.3(3) . . ?
C21 C16 C1 123.1(3) . . ?
C17 C16 C1 119.6(3) . . ?
C18 C17 C16 122.5(3) . . ?
C19 C18 C17 120.2(3) . . ?
C18 C19 N1 123.1(4) . . ?
C18 C19 C20 118.2(3) . . ?
N1 C19 C20 118.8(4) . . ?
C21 C20 C19 119.0(3) . . ?
C16 C21 C20 122.8(3) . . ?
C22 N1 C23 118.5(4) . . ?
C22 N1 C19 119.7(4) . . ?
C23 N1 C19 120.2(5) . . ?

loop_
_geom_bond_atom_site_label_1
_geom_bond_atom_site_label_2
_geom_bond_distance
_geom_bond_site_symmetry_2
_geom_bond_publ_flag
C1 C8 1.509(3) . ?
C1 C16 1.520(4) . ?
C1 C2 1.525(4) . ?
C2 C3 1.393(4) . ?
C2 C7 1.399(4) . ?
C3 C4 1.381(4) . ?
C4 C5 1.377(4) . ?
C5 C6 1.381(4) . ?
C6 C7 1.384(4) . ?
C8 C9 1.322(4) . ?
C9 C10 1.512(4) . ?
C10 C15 1.354(5) . ?
C10 C11 1.387(5) . ?
C11 C12 1.399(5) . ?
C12 C13 1.403(6) . ?
C13 C14 1.343(5) . ?
C14 C15 1.406(5) . ?
C16 C21 1.340(4) . ?
C16 C17 1.392(4) . ?
C17 C18 1.371(5) . ?
C18 C19 1.356(6) . ?
C19 N1 1.407(4) . ?
C19 C20 1.435(5) . ?
C20 C21 1.378(5) . ?
C22 N1 1.378(7) . ?
C23 N1 1.386(8) . ?
